data_2022299
loop_
_publ_author_name
'Sugiyama, Haruki'
'Uekusa, Hidehiro'

_publ_section_title
;
 Two-step crystal--crystal phase transformation of
 <i>N</i>-salicylidene-<i>p</i>-aminobenzoic acid by gas--solid reaction
 with aqua--ammonia vapour
;
_journal_coeditor_code DG3013
_journal_issue 1
_journal_name_full 'Acta Crystallographica Section C'
_journal_page_first 56
_journal_page_last 60
_journal_paper_doi 10.1107/S2053229620016411
_journal_volume 77
_journal_year 2021
_chemical_formula_iupac 'N1 H4 +, C14 H10 N1 O3 -'
_chemical_formula_moiety 'H4 N1 +, C14 H10 N1 O3 -'
_chemical_formula_sum 'C14 H14 N2 O3'
_chemical_formula_weight 258.27
_chemical_name_systematic
;
Azanium 4-{[(2-hydroxyphenyl)methylidene]amino}benzoate
;
_space_group_crystal_system monoclinic
_space_group_IT_number 15
_space_group_name_Hall '-C 2yc'
_space_group_name_H-M_alt 'C 1 2/c 1'
_atom_sites_solution_hydrogens mixed
_atom_sites_solution_primary iterative
_audit_creation_method
;
Olex2 1.3
(compiled 2020.07.31 svn.rc2a77460 for OlexSys, GUI svn.r6145)
;
_cell_angle_alpha 90
_cell_angle_beta 96.105(2)
_cell_angle_gamma 90
_cell_formula_units_Z 8
_cell_length_a 43.803(4)
_cell_length_b 4.6835(5)
_cell_length_c 12.2643(10)
_cell_measurement_reflns_used 7721
_cell_measurement_temperature 93(2)
_cell_measurement_theta_max 27.46
_cell_measurement_theta_min 3.34
_cell_volume 2501.8(4)
_computing_cell_refinement
;
PROCESS-AUTO (Rigaku, 1998)
;
_computing_data_collection
;
PROCESS-AUTO (Rigaku, 1998)
;
_computing_data_reduction
;
PROCESS-AUTO (Rigaku, 1998)
;
_computing_molecular_graphics
;
ORTEP-3 (Farrugia, 2012)
;
_computing_publication_material
;
SHELXL2018 (Sheldrick, 2015b)
;
_computing_structure_refinement
;
SHELXL2018 (Sheldrick, 2015b)
;
_computing_structure_solution
;
SHELXT2014 (Sheldrick, 2015a)
;
_diffrn_ambient_temperature 93(2)
_diffrn_measured_fraction_theta_full 0.999
_diffrn_measured_fraction_theta_max 0.995
_diffrn_measurement_device_type 'Rigaku R-AXIS RAPID IP area detector'
_diffrn_measurement_method '\w scans'
_diffrn_radiation_type MoK\a
_diffrn_radiation_wavelength 0.71075
_diffrn_reflns_av_R_equivalents 0.0397
_diffrn_reflns_av_unetI/netI 0.0324
_diffrn_reflns_limit_h_max 56
_diffrn_reflns_limit_h_min -55
_diffrn_reflns_limit_k_max 6
_diffrn_reflns_limit_k_min -6
_diffrn_reflns_limit_l_max 15
_diffrn_reflns_limit_l_min -14
_diffrn_reflns_number 12492
_diffrn_reflns_theta_full 25.242
_diffrn_reflns_theta_max 27.471
_diffrn_reflns_theta_min 3.341
_diffrn_source 'rotating anode X-ray tube'
_exptl_absorpt_coefficient_mu 0.098
_exptl_absorpt_correction_T_max 0.983
_exptl_absorpt_correction_T_min 0.691
_exptl_absorpt_correction_type multi-scan
_exptl_absorpt_process_details
;
(ABSCOR; Rigaku, 1998)
;
_exptl_crystal_colour orange
_exptl_crystal_density_diffrn 1.371
_exptl_crystal_description plate
_exptl_crystal_F_000 1088
_exptl_crystal_size_max 0.22
_exptl_crystal_size_mid 0.21
_exptl_crystal_size_min 0.18
_refine_diff_density_max 0.449
_refine_diff_density_min -0.335
_refine_ls_extinction_method none
_refine_ls_goodness_of_fit_ref 1.077
_refine_ls_hydrogen_treatment mixed
_refine_ls_matrix_type full
_refine_ls_number_parameters 188
_refine_ls_number_reflns 2833
_refine_ls_number_restraints 21
_refine_ls_restrained_S_all 1.074
_refine_ls_R_factor_all 0.0745
_refine_ls_R_factor_gt 0.0571
_refine_ls_shift/su_max 0.000
_refine_ls_shift/su_mean 0.000
_refine_ls_structure_factor_coef Fsqd
_refine_ls_weighting_details 'w=1/[\s^2^(Fo^2^)+(0.0954P)^2^+0.0572P] where P=(Fo^2^+2Fc^2^)/3'
_refine_ls_weighting_scheme calc
_refine_ls_wR_factor_gt 0.1398
_refine_ls_wR_factor_ref 0.1547
_reflns_number_gt 2027
_reflns_number_total 2833
_reflns_threshold_expression 'I > 2\s(I)'
_cod_data_source_file dg3013sup1.cif
_cod_data_source_block I
_cod_database_code 2022299
_shelx_space_group_comment
;
The symmetry employed for this shelxl refinement is uniquely defined
by the following loop, which should always be used as a source of
symmetry information in preference to the above space-group names.
They are only intended as comments.
;
_shelx_estimated_absorpt_t_min 0.979
_shelx_estimated_absorpt_t_max 0.983

loop_
_space_group_symop_operation_xyz
'x, y, z'
'-x, y, -z+1/2'
'x+1/2, y+1/2, z'
'-x+1/2, y+1/2, -z+1/2'
'-x, -y, -z'
'x, -y, z-1/2'
'-x+1/2, -y+1/2, -z'
'x+1/2, -y+1/2, z-1/2'

loop_
_atom_site_type_symbol
_atom_site_label
_atom_site_fract_x
_atom_site_fract_y
_atom_site_fract_z
_atom_site_U_iso_or_equiv
_atom_site_adp_type
_atom_site_calc_flag
_atom_site_occupancy
_atom_site_disorder_assembly
_atom_site_disorder_group
O O1 0.33880(3) 0.9844(3) 0.03443(9) 0.0594(4) Uani d 1 . .
H H1 0.350659 0.872357 0.071872 0.089 Uiso calc 1 . .
N N1 0.36111(3) 0.6992(3) 0.20736(10) 0.0348(3) Uani d 1 . .
C C1 0.31999(4) 1.1125(4) 0.09993(13) 0.0421(4) Uani d 1 . .
O O2 0.46366(2) -0.2646(3) 0.32356(8) 0.0414(3) Uani d 1 . .
N N2 0.47499(3) 0.3778(3) 0.60490(10) 0.0363(3) Uani d 1 . .
H H2A 0.4959(3) 0.370(3) 0.6224(11) 0.039(5) Uiso d 1 . .
H H2B 0.4692(3) 0.542(3) 0.5687(12) 0.047(5) Uiso d 1 . .
H H2C 0.4684(4) 0.220(3) 0.5627(13) 0.064(6) Uiso d 1 . .
H H2D 0.4656(3) 0.366(4) 0.6691(11) 0.053(5) Uiso d 1 . .
C C2 0.29844(5) 1.3094(4) 0.05473(15) 0.0547(5) Uani d 1 . .
H H2 0.296930 1.350124 -0.021536 0.066 Uiso calc 1 . .
O O3 0.45629(2) -0.1223(2) 0.49153(8) 0.0401(3) Uani d 1 . .
C C3 0.27932(4) 1.4450(4) 0.12011(17) 0.0558(5) Uani d 1 . .
H H3 0.264726 1.579287 0.088420 0.067 Uiso calc 1 . .
C C4 0.28102(4) 1.3891(4) 0.23101(16) 0.0502(5) Uani d 1 . .
H H4 0.267821 1.485278 0.275530 0.060 Uiso calc 1 . .
C C5 0.30203(4) 1.1927(4) 0.27662(14) 0.0433(4) Uani d 1 . .
H H5 0.303148 1.154023 0.352976 0.052 Uiso calc 1 . .
C C6 0.32176(3) 1.0490(3) 0.21266(12) 0.0346(4) Uani d 1 . .
C C8 0.38202(3) 0.4944(3) 0.25718(11) 0.0311(3) Uani d 1 . .
C C7 0.34333(3) 0.8413(3) 0.26321(12) 0.0348(4) Uani d 1 . .
H H7 0.344285 0.809871 0.340024 0.042 Uiso calc 1 . .
C C9 0.38484(3) 0.4217(4) 0.36864(12) 0.0387(4) Uani d 1 . .
H H9 0.371874 0.509249 0.416275 0.046 Uiso calc 1 . .
C C10 0.40646(4) 0.2225(4) 0.40959(11) 0.0362(4) Uani d 1 . .
H H10 0.408183 0.175282 0.485327 0.043 Uiso calc 1 . .
C C11 0.42570(3) 0.0903(3) 0.34178(11) 0.0298(3) Uani d 1 . .
C C12 0.42230(3) 0.1584(3) 0.23080(11) 0.0340(4) Uani d 1 . .
H H12 0.434880 0.066843 0.182842 0.041 Uiso calc 1 . .
C C13 0.40085(3) 0.3573(3) 0.18942(11) 0.0348(4) Uani d 1 . .
H H13 0.398954 0.401179 0.113368 0.042 Uiso calc 1 . .
C C14 0.45010(3) -0.1157(3) 0.38823(11) 0.0304(3) Uani d 1 . .

loop_
_atom_site_aniso_label
_atom_site_aniso_U_11
_atom_site_aniso_U_22
_atom_site_aniso_U_33
_atom_site_aniso_U_12
_atom_site_aniso_U_13
_atom_site_aniso_U_23
O1 0.0726(9) 0.0676(10) 0.0380(6) 0.0255(7) 0.0054(6) 0.0070(6)
N1 0.0386(7) 0.0298(7) 0.0349(6) 0.0029(5) -0.0016(5) 0.0031(5)
C1 0.0461(9) 0.0387(10) 0.0399(8) 0.0022(7) -0.0037(7) 0.0021(7)
O2 0.0417(6) 0.0449(7) 0.0367(5) 0.0124(5) -0.0003(5) -0.0053(5)
N2 0.0415(8) 0.0335(8) 0.0333(6) 0.0047(6) 0.0007(6) 0.0025(5)
C2 0.0609(11) 0.0490(12) 0.0507(10) 0.0096(9) -0.0101(9) 0.0120(8)
O3 0.0523(7) 0.0355(7) 0.0307(5) 0.0086(5) -0.0041(5) 0.0019(4)
C3 0.0455(10) 0.0415(11) 0.0763(13) 0.0112(8) -0.0128(9) 0.0075(9)
C4 0.0402(9) 0.0405(11) 0.0696(12) 0.0053(7) 0.0041(8) -0.0018(8)
C5 0.0421(9) 0.0386(10) 0.0493(9) 0.0020(7) 0.0055(7) 0.0032(7)
C6 0.0335(8) 0.0279(8) 0.0411(8) -0.0020(6) -0.0024(6) 0.0023(6)
C8 0.0313(7) 0.0269(8) 0.0339(7) -0.0013(6) -0.0012(5) 0.0018(5)
C7 0.0378(8) 0.0320(9) 0.0339(7) -0.0012(6) -0.0001(6) 0.0032(6)
C9 0.0429(9) 0.0417(10) 0.0318(7) 0.0097(7) 0.0051(6) 0.0019(6)
C10 0.0418(8) 0.0402(9) 0.0266(7) 0.0063(7) 0.0030(6) 0.0039(6)
C11 0.0326(7) 0.0258(8) 0.0304(7) -0.0021(6) 0.0000(5) 0.0008(5)
C12 0.0386(8) 0.0327(9) 0.0308(7) 0.0025(6) 0.0043(6) 0.0006(6)
C13 0.0433(8) 0.0342(9) 0.0266(7) 0.0013(7) 0.0015(6) 0.0042(6)
C14 0.0341(7) 0.0257(8) 0.0309(7) -0.0001(6) 0.0006(6) 0.0011(5)

loop_
_atom_type_symbol
_atom_type_description
_atom_type_scat_dispersion_real
_atom_type_scat_dispersion_imag
_atom_type_scat_source
C C 0.0033 0.0016 'International Tables Vol C Tables 4.2.6.8 and 6.1.1.4'
H H 0.0000 0.0000 'International Tables Vol C Tables 4.2.6.8 and 6.1.1.4'
O O 0.0106 0.0060 'International Tables Vol C Tables 4.2.6.8 and 6.1.1.4'
N N 0.0061 0.0033 'International Tables Vol C Tables 4.2.6.8 and 6.1.1.4'

loop_
_geom_angle_atom_site_label_1
_geom_angle_atom_site_label_2
_geom_angle_atom_site_label_3
_geom_angle_site_symmetry_1
_geom_angle_site_symmetry_3
_geom_angle
_geom_angle_publ_flag
C1 O1 H1 . . 109.5 ?
C7 N1 C8 . . 121.57(12) ?
O1 C1 C2 . . 119.21(15) ?
O1 C1 C6 . . 121.12(15) ?
C2 C1 C6 . . 119.68(15) ?
H2A N2 H2B . . 111.7(12) ?
H2A N2 H2C . . 110.0(12) ?
H2A N2 H2D . . 108.6(11) ?
H2B N2 H2C . . 110.2(12) ?
H2B N2 H2D . . 109.6(12) ?
H2C N2 H2D . . 106.6(12) ?
C1 C2 H2 . . 119.9 ?
C3 C2 C1 . . 120.20(16) ?
C3 C2 H2 . . 119.9 ?
C2 C3 H3 . . 119.5 ?
C2 C3 C4 . . 121.00(17) ?
C4 C3 H3 . . 119.5 ?
C3 C4 H4 . . 120.3 ?
C5 C4 C3 . . 119.41(16) ?
C5 C4 H4 . . 120.3 ?
C4 C5 H5 . . 119.4 ?
C4 C5 C6 . . 121.28(16) ?
C6 C5 H5 . . 119.4 ?
C1 C6 C7 . . 121.81(14) ?
C5 C6 C1 . . 118.42(14) ?
C5 C6 C7 . . 119.78(14) ?
C9 C8 N1 . . 124.78(13) ?
C13 C8 N1 . . 116.88(12) ?
C13 C8 C9 . . 118.34(13) ?
N1 C7 C6 . . 121.83(14) ?
N1 C7 H7 . . 119.1 ?
C6 C7 H7 . . 119.1 ?
C8 C9 H9 . . 119.9 ?
C10 C9 C8 . . 120.22(13) ?
C10 C9 H9 . . 119.9 ?
C9 C10 H10 . . 119.4 ?
C9 C10 C11 . . 121.16(12) ?
C11 C10 H10 . . 119.4 ?
C10 C11 C14 . . 120.64(12) ?
C12 C11 C10 . . 118.34(13) ?
C12 C11 C14 . . 121.00(12) ?
C11 C12 H12 . . 119.6 ?
C13 C12 C11 . . 120.82(13) ?
C13 C12 H12 . . 119.6 ?
C8 C13 H13 . . 119.5 ?
C12 C13 C8 . . 121.07(12) ?
C12 C13 H13 . . 119.5 ?
O2 C14 O3 . . 123.64(13) ?
O2 C14 C11 . . 118.85(12) ?
O3 C14 C11 . . 117.48(12) ?

loop_
_geom_bond_atom_site_label_1
_geom_bond_atom_site_label_2
_geom_bond_site_symmetry_2
_geom_bond_distance
_geom_bond_publ_flag
O1 H1 . 0.8400 ?
O1 C1 . 1.351(2) ?
N1 C8 . 1.4188(19) ?
N1 C7 . 1.2773(19) ?
C1 C2 . 1.392(2) ?
C1 C6 . 1.408(2) ?
O2 C14 . 1.2524(17) ?
N2 H2A . 0.917(12) ?
N2 H2B . 0.912(12) ?
N2 H2C . 0.929(13) ?
N2 H2D . 0.927(12) ?
C2 H2 . 0.9500 ?
C2 C3 . 1.375(3) ?
O3 C14 . 1.2674(16) ?
C3 H3 . 0.9500 ?
C3 C4 . 1.379(3) ?
C4 H4 . 0.9500 ?
C4 C5 . 1.377(2) ?
C5 H5 . 0.9500 ?
C5 C6 . 1.400(2) ?
C6 C7 . 1.449(2) ?
C8 C9 . 1.401(2) ?
C8 C13 . 1.389(2) ?
C7 H7 . 0.9500 ?
C9 H9 . 0.9500 ?
C9 C10 . 1.385(2) ?
C10 H10 . 0.9500 ?
C10 C11 . 1.3905(19) ?
C11 C12 . 1.3904(19) ?
C11 C14 . 1.506(2) ?
C12 H12 . 0.9500 ?
C12 C13 . 1.381(2) ?
C13 H13 . 0.9500 ?

loop_
_geom_hbond_atom_site_label_D
_geom_hbond_atom_site_label_H
_geom_hbond_atom_site_label_A
_geom_hbond_site_symmetry_A
_geom_hbond_distance_DH
_geom_hbond_distance_HA
_geom_hbond_distance_DA
_geom_hbond_angle_DHA
_geom_hbond_publ_flag
O1 H1 N1 . 0.84 1.86 2.6071(17) 147.0 yes
N2 H2A O2 5_656 0.917(12) 1.891(12) 2.7874(17) 165.2(14) yes
N2 H2B O3 1_565 0.912(12) 1.889(12) 2.8007(17) 178.5(16) yes
N2 H2C O3 . 0.929(13) 1.876(13) 2.8014(18) 173.6(16) yes
N2 H2D O2 6_556 0.927(12) 1.964(13) 2.8288(16) 154.4(14) yes

loop_
_geom_torsion_atom_site_label_1
_geom_torsion_atom_site_label_2
_geom_torsion_atom_site_label_3
_geom_torsion_atom_site_label_4
_geom_torsion_site_symmetry_1
_geom_torsion_site_symmetry_2
_geom_torsion_site_symmetry_3
_geom_torsion_site_symmetry_4
_geom_torsion
_geom_torsion_publ_flag
O1 C1 C2 C3 . . . . -179.15(17) ?
O1 C1 C6 C5 . . . . 178.82(16) ?
O1 C1 C6 C7 . . . . -1.1(3) ?
N1 C8 C9 C10 . . . . -178.72(15) ?
N1 C8 C13 C12 . . . . 178.88(14) ?
C1 C2 C3 C4 . . . . -0.1(3) ?
C1 C6 C7 N1 . . . . -2.2(2) ?
C2 C1 C6 C5 . . . . -1.5(2) ?
C2 C1 C6 C7 . . . . 178.66(16) ?
C2 C3 C4 C5 . . . . -0.5(3) ?
C3 C4 C5 C6 . . . . 0.2(3) ?
C4 C5 C6 C1 . . . . 0.8(2) ?
C4 C5 C6 C7 . . . . -179.28(16) ?
C5 C6 C7 N1 . . . . 177.88(15) ?
C6 C1 C2 C3 . . . . 1.1(3) ?
C8 N1 C7 C6 . . . . -179.50(13) ?
C8 C9 C10 C11 . . . . -0.1(2) ?
C7 N1 C8 C9 . . . . 1.8(2) ?
C7 N1 C8 C13 . . . . -178.35(14) ?
C9 C8 C13 C12 . . . . -1.3(2) ?
C9 C10 C11 C12 . . . . -1.4(2) ?
C9 C10 C11 C14 . . . . 177.15(14) ?
C10 C11 C12 C13 . . . . 1.5(2) ?
C10 C11 C14 O2 . . . . 168.74(14) ?
C10 C11 C14 O3 . . . . -13.1(2) ?
C11 C12 C13 C8 . . . . -0.2(2) ?
C12 C11 C14 O2 . . . . -12.8(2) ?
C12 C11 C14 O3 . . . . 165.32(14) ?
C13 C8 C9 C10 . . . . 1.5(2) ?
C14 C11 C12 C13 . . . . -176.96(14) ?

_cod_database_fobs_code 2022299
